data_4022426
loop_
_publ_author_name
'Andrei N. Vedernikov'
'Maren Pink'
'Kenneth G. Caulton'

_publ_section_title
;
 Design and Synthesis of Tridentate Facially Chelating
 Ligands of the [2.n.1]-(2,6)-Pyridinophane Family
;
_journal_name_full 'Journal of Organic Chemistry'
_journal_page_first 4806
_journal_page_last 4814
_journal_paper_doi 10.1021/jo034268v
_journal_volume 68
_journal_year 2003
_chemical_formula_moiety 'C19H18N3, CF3SO3'
_chemical_formula_sum 'C20 H18 F3 N3 O3 S'
_chemical_formula_weight 437.43
_chemical_name_systematic
;
?
;
_space_group_IT_number 14
_symmetry_cell_setting monoclinic
_symmetry_space_group_name_Hall '-P 2ybc'
_symmetry_space_group_name_H-M 'P 1 21/c 1'
_atom_sites_solution_hydrogens mixed
_atom_sites_solution_primary direct
_atom_sites_solution_secondary difmap
_audit_creation_method SHELXL-97
_cell_angle_alpha 90.00
_cell_angle_beta 114.44(3)
_cell_angle_gamma 90.00
_cell_formula_units_Z 8
_cell_length_a 19.664(4)
_cell_length_b 13.180(3)
_cell_length_c 16.273(3)
_cell_measurement_reflns_used 8222
_cell_measurement_temperature 109(2)
_cell_measurement_theta_max 30.0
_cell_measurement_theta_min 2.25
_cell_volume 3839.5(13)
_computing_cell_refinement 'SAINT (Bruker, 1999)'
_computing_data_collection 'SMART (Bruker, 1999)'
_computing_data_reduction 'SAINT (Bruker, 1999)'
_computing_molecular_graphics 'XTEL (local library)'
_computing_publication_material 'XCIF (Bruker, 1999), XTEL (local library)'
_computing_structure_refinement 'SHELXL-97 (Sheldrick, 1997)'
_computing_structure_solution 'SHELXS-97 (Sheldrick, 1990)'
_diffrn_ambient_temperature 109(2)
_diffrn_detector 'CCD area detector'
_diffrn_detector_area_resol_mean 44.52
_diffrn_detector_type 'Bruker SMART 6000'
_diffrn_measured_fraction_theta_full 0.998
_diffrn_measured_fraction_theta_max 0.998
_diffrn_measurement_details '0.30 degree frames measured for 5 seconds each'
_diffrn_measurement_device 'three-circle goniometer with fixed chi'
_diffrn_measurement_device_type 'Bruker Platform goniometer'
_diffrn_measurement_method \w-scans
_diffrn_radiation_monochromator graphite
_diffrn_radiation_source 'fine-focus sealed tube'
_diffrn_radiation_type MoK\a
_diffrn_radiation_wavelength 0.71073
_diffrn_reflns_av_R_equivalents 0.0526
_diffrn_reflns_av_sigmaI/netI 0.0377
_diffrn_reflns_limit_h_max 27
_diffrn_reflns_limit_h_min -27
_diffrn_reflns_limit_k_max 18
_diffrn_reflns_limit_k_min -18
_diffrn_reflns_limit_l_max 22
_diffrn_reflns_limit_l_min -22
_diffrn_reflns_number 71737
_diffrn_reflns_theta_full 30.02
_diffrn_reflns_theta_max 30.02
_diffrn_reflns_theta_min 2.07
_diffrn_standards_decay_% 0.0
_diffrn_standards_interval_time 202
_diffrn_standards_number 460
_exptl_absorpt_coefficient_mu 0.226
_exptl_absorpt_correction_T_max 0.9562
_exptl_absorpt_correction_T_min 0.9353
_exptl_absorpt_correction_type multi-scan
_exptl_absorpt_process_details 'SADABS, R. Blessing (1995)'
_exptl_crystal_colour colorless
_exptl_crystal_density_diffrn 1.513
_exptl_crystal_density_method 'not measured'
_exptl_crystal_description block
_exptl_crystal_F_000 1808
_exptl_crystal_size_max 0.30
_exptl_crystal_size_mid 0.20
_exptl_crystal_size_min 0.20
_refine_diff_density_max 0.650
_refine_diff_density_min -0.342
_refine_diff_density_rms 0.075
_refine_ls_extinction_method none
_refine_ls_goodness_of_fit_ref 1.036
_refine_ls_hydrogen_treatment mixed
_refine_ls_matrix_type full
_refine_ls_number_parameters 550
_refine_ls_number_reflns 11219
_refine_ls_number_restraints 0
_refine_ls_restrained_S_all 1.036
_refine_ls_R_factor_all 0.0592
_refine_ls_R_factor_gt 0.0451
_refine_ls_shift/su_max 0.000
_refine_ls_shift/su_mean 0.000
_refine_ls_structure_factor_coef Fsqd
_refine_ls_weighting_details 'calc w=1/[\s^2^(Fo^2^)+(0.0619P)^2^+1.7566P] where P=(Fo^2^+2Fc^2^)/3'
_refine_ls_weighting_scheme calc
_refine_ls_wR_factor_gt 0.1129
_refine_ls_wR_factor_ref 0.1244
_reflns_number_gt 9212
_reflns_number_total 11219
_reflns_threshold_expression >2sigma(I)
_cod_data_source_file jo034268vsi20030303_024323_1.cif
_cod_data_source_block 01117
_cod_depositor_comments
;
The following automatic conversions were performed:

'_exptl_absorpt_correction_type' tag value 'multi-scans' was replaced
with 'multi-scan' value.

Automatic conversion script
Id: cif_fix_values 1646 2011-03-28 12:23:43Z adriana 
;
_cod_original_sg_symbol_H-M 'P 21/c'
_cod_database_code 4022426

loop_
_symmetry_equiv_pos_as_xyz
'x, y, z'
'-x, y+1/2, -z+1/2'
'-x, -y, -z'
'x, -y-1/2, z-1/2'

loop_
_atom_site_label
_atom_site_type_symbol
_atom_site_fract_x
_atom_site_fract_y
_atom_site_fract_z
_atom_site_U_iso_or_equiv
_atom_site_adp_type
_atom_site_occupancy
_atom_site_symmetry_multiplicity
_atom_site_calc_flag
_atom_site_refinement_flags
N1 N 0.08750(10) 0.62163(13) 0.33869(12) 0.0183(4) Uani 1 1 d .
N2 N 0.11406(11) 0.75365(12) 0.49984(14) 0.0145(4) Uani 1 1 d .
N3 N 0.06034(11) 0.85705(14) 0.33869(12) 0.0190(4) Uani 1 1 d .
H3N H 0.0465(18) 0.797(2) 0.365(2) 0.039(9) Uiso 1 1 d .
C1 C 0.08838(12) 0.60068(16) 0.25810(14) 0.0194(4) Uani 1 1 d .
C2 C 0.11367(13) 0.50849(17) 0.23881(16) 0.0237(5) Uani 1 1 d .
H2 H 0.1127 0.4959 0.1808 0.028 Uiso 1 1 calc R
C3 C 0.14005(13) 0.43643(17) 0.30572(16) 0.0241(5) Uani 1 1 d .
H3 H 0.1581 0.3734 0.2947 0.029 Uiso 1 1 calc R
C4 C 0.14017(12) 0.45626(16) 0.38924(16) 0.0203(4) Uani 1 1 d .
H4 H 0.1590 0.4077 0.4365 0.024 Uiso 1 1 calc R
C5 C 0.11192(12) 0.54927(15) 0.40274(15) 0.0166(4) Uani 1 1 d .
C6 C 0.10505(13) 0.57053(15) 0.49005(15) 0.0168(4) Uani 1 1 d .
H6A H 0.0515 0.5777 0.4775 0.020 Uiso 1 1 calc R
H6B H 0.1251 0.5120 0.5312 0.020 Uiso 1 1 calc R
C7 C 0.14590(12) 0.66502(15) 0.53638(15) 0.0155(4) Uani 1 1 d .
C8 C 0.21371(14) 0.66171(18) 0.61260(16) 0.0219(5) Uani 1 1 d .
H8 H 0.2352 0.5985 0.6386 0.026 Uiso 1 1 calc R
C9 C 0.24926(13) 0.75224(17) 0.6498(2) 0.0240(6) Uani 1 1 d .
H9 H 0.2956 0.7516 0.7014 0.029 Uiso 1 1 calc R
C10 C 0.21670(14) 0.84380(17) 0.61108(16) 0.0207(5) Uani 1 1 d .
H10 H 0.2401 0.9066 0.6353 0.025 Uiso 1 1 calc R
C11 C 0.14886(12) 0.84071(15) 0.53579(15) 0.0161(4) Uani 1 1 d .
C12 C 0.10822(14) 0.93563(16) 0.48878(16) 0.0211(5) Uani 1 1 d .
H12A H 0.0601 0.9398 0.4946 0.025 Uiso 1 1 calc R
H12B H 0.1384 0.9955 0.5195 0.025 Uiso 1 1 calc R
C13 C 0.09309(13) 0.93957(16) 0.39085(17) 0.0193(4) Uani 1 1 d .
C14 C 0.10787(14) 1.02268(16) 0.34907(18) 0.0262(5) Uani 1 1 d .
H14 H 0.1303 1.0815 0.3832 0.031 Uiso 1 1 calc R
C15 C 0.08983(15) 1.02012(19) 0.25699(19) 0.0312(6) Uani 1 1 d .
H15 H 0.1003 1.0771 0.2284 0.037 Uiso 1 1 calc R
C16 C 0.05647(14) 0.93454(18) 0.20676(17) 0.0263(5) Uani 1 1 d .
H16 H 0.0441 0.9328 0.1438 0.032 Uiso 1 1 calc R
C17 C 0.04119(12) 0.85148(16) 0.24877(15) 0.0202(4) Uani 1 1 d .
C18 C 0.00465(16) 0.75708(16) 0.19884(18) 0.0211(5) Uani 1 1 d .
H18A H -0.0338 0.7762 0.1387 0.025 Uiso 1 1 calc R
H18B H -0.0209 0.7225 0.2322 0.025 Uiso 1 1 calc R
C19 C 0.05985(15) 0.68222(18) 0.18625(15) 0.0256(5) Uani 1 1 d .
H19A H 0.0349 0.6492 0.1265 0.031 Uiso 1 1 calc R
H19B H 0.1030 0.7209 0.1863 0.031 Uiso 1 1 calc R
N4 N 0.41431(11) 0.87993(13) 0.75423(12) 0.0186(4) Uani 1 1 d .
N5 N 0.38589(12) 0.74317(12) 0.88415(15) 0.0155(4) Uani 1 1 d .
N6 N 0.43884(11) 0.64355(14) 0.77354(13) 0.0183(4) Uani 1 1 d .
H6N H 0.444(2) 0.707(3) 0.812(3) 0.072(13) Uiso 1 1 d .
C21 C 0.41312(12) 0.90297(16) 0.67328(14) 0.0200(4) Uani 1 1 d .
C22 C 0.38839(13) 0.99693(17) 0.63139(17) 0.0228(5) Uani 1 1 d .
H22 H 0.3903 1.0119 0.5753 0.027 Uiso 1 1 calc R
C23 C 0.36122(13) 1.06740(17) 0.67296(16) 0.0235(5) Uani 1 1 d .
H23 H 0.3425 1.1308 0.6449 0.028 Uiso 1 1 calc R
C24 C 0.36165(12) 1.04413(16) 0.75662(15) 0.0209(4) Uani 1 1 d .
H24 H 0.3431 1.0912 0.7865 0.025 Uiso 1 1 calc R
C25 C 0.38972(13) 0.95085(16) 0.79552(15) 0.0172(4) Uani 1 1 d .
C26 C 0.39608(13) 0.92580(15) 0.88926(15) 0.0165(4) Uani 1 1 d .
H26A H 0.4495 0.9175 0.9302 0.020 Uiso 1 1 calc R
H26B H 0.3763 0.9833 0.9118 0.020 Uiso 1 1 calc R
C27 C 0.35466(12) 0.83092(15) 0.89198(15) 0.0153(4) Uani 1 1 d .
C28 C 0.28663(14) 0.83341(17) 0.90014(17) 0.0213(5) Uani 1 1 d .
H28 H 0.2652 0.8964 0.9053 0.026 Uiso 1 1 calc R
C29 C 0.25072(14) 0.74324(17) 0.9007(2) 0.0252(6) Uani 1 1 d .
H29 H 0.2049 0.7434 0.9072 0.030 Uiso 1 1 calc R
C30 C 0.28275(14) 0.65264(18) 0.89151(17) 0.0222(5) Uani 1 1 d .
H30 H 0.2589 0.5897 0.8905 0.027 Uiso 1 1 calc R
C31 C 0.35074(13) 0.65591(15) 0.88388(16) 0.0176(4) Uani 1 1 d .
C32 C 0.39002(14) 0.56168(16) 0.87399(17) 0.0216(5) Uani 1 1 d .
H32A H 0.3590 0.5019 0.8726 0.026 Uiso 1 1 calc R
H32B H 0.4380 0.5551 0.9278 0.026 Uiso 1 1 calc R
C33 C 0.40553(13) 0.56026(16) 0.79062(16) 0.0198(4) Uani 1 1 d .
C34 C 0.39057(14) 0.47935(18) 0.73220(18) 0.0274(5) Uani 1 1 d .
H34 H 0.3673 0.4202 0.7419 0.033 Uiso 1 1 calc R
C35 C 0.40969(15) 0.48441(19) 0.65873(18) 0.0310(6) Uani 1 1 d .
H35 H 0.3993 0.4287 0.6183 0.037 Uiso 1 1 calc R
C36 C 0.44363(14) 0.57014(18) 0.64481(16) 0.0270(5) Uani 1 1 d .
H36 H 0.4567 0.5734 0.5948 0.032 Uiso 1 1 calc R
C37 C 0.45873(12) 0.65178(16) 0.70360(15) 0.0198(4) Uani 1 1 d .
C38 C 0.49595(15) 0.74688(16) 0.6928(2) 0.0205(5) Uani 1 1 d .
H38A H 0.5339 0.7288 0.6701 0.025 Uiso 1 1 calc R
H38B H 0.5222 0.7789 0.7527 0.025 Uiso 1 1 calc R
C39 C 0.44153(14) 0.82443(18) 0.62808(16) 0.0249(5) Uani 1 1 d .
H39A H 0.4669 0.8595 0.5948 0.030 Uiso 1 1 calc R
H39B H 0.3983 0.7874 0.5833 0.030 Uiso 1 1 calc R
S1 S 0.41663(4) 0.24063(4) 0.49419(4) 0.01686(12) Uani 1 1 d .
O1 O 0.44626(10) 0.14604(13) 0.47847(14) 0.0307(4) Uani 1 1 d .
O2 O 0.41893(14) 0.25164(12) 0.58329(14) 0.0301(5) Uani 1 1 d .
O3 O 0.43639(11) 0.32996(13) 0.45811(13) 0.0275(4) Uani 1 1 d .
C1S C 0.31696(15) 0.2271(2) 0.42322(19) 0.0296(5) Uani 1 1 d .
F1 F 0.30511(11) 0.21387(18) 0.33698(12) 0.0554(5) Uani 1 1 d .
F2 F 0.27906(10) 0.30718(14) 0.42923(17) 0.0575(6) Uani 1 1 d .
F3 F 0.28814(9) 0.14537(13) 0.44648(12) 0.0385(4) Uani 1 1 d .
S2 S -0.08194(4) 0.75102(5) 0.42598(4) 0.01624(12) Uani 1 1 d .
O4 O -0.05940(11) 0.84798(14) 0.46935(13) 0.0319(4) Uani 1 1 d .
O5 O -0.07495(12) 0.74126(13) 0.34186(13) 0.0251(4) Uani 1 1 d .
O6 O -0.05784(10) 0.66397(13) 0.48475(12) 0.0238(4) Uani 1 1 d .
C2S C -0.18225(16) 0.7515(2) 0.3916(2) 0.0314(7) Uani 1 1 d .
F4 F -0.19916(12) 0.76638(19) 0.46252(15) 0.0588(6) Uani 1 1 d .
F5 F -0.21326(10) 0.66396(17) 0.35318(15) 0.0582(6) Uani 1 1 d .
F6 F -0.21508(9) 0.82523(15) 0.33274(13) 0.0450(5) Uani 1 1 d .

loop_
_atom_site_aniso_label
_atom_site_aniso_U_11
_atom_site_aniso_U_22
_atom_site_aniso_U_33
_atom_site_aniso_U_23
_atom_site_aniso_U_13
_atom_site_aniso_U_12
N1 0.0198(9) 0.0179(8) 0.0166(8) 0.0004(7) 0.0069(7) -0.0002(7)
N2 0.0176(10) 0.0141(8) 0.0123(9) -0.0004(5) 0.0067(8) 0.0008(6)
N3 0.0216(9) 0.0165(8) 0.0188(8) 0.0020(7) 0.0082(7) 0.0026(7)
C1 0.0201(10) 0.0192(9) 0.0183(10) -0.0012(8) 0.0073(8) 0.0016(7)
C2 0.0270(12) 0.0236(11) 0.0202(10) -0.0047(8) 0.0095(9) 0.0020(9)
C3 0.0245(11) 0.0208(10) 0.0272(11) -0.0074(8) 0.0107(9) 0.0008(8)
C4 0.0209(10) 0.0153(9) 0.0246(11) 0.0006(7) 0.0091(9) 0.0014(7)
C5 0.0169(10) 0.0136(9) 0.0188(10) -0.0025(7) 0.0071(8) -0.0043(7)
C6 0.0219(10) 0.0128(8) 0.0156(10) 0.0023(7) 0.0076(8) -0.0008(7)
C7 0.0173(10) 0.0146(9) 0.0149(10) 0.0020(7) 0.0069(9) -0.0008(7)
C8 0.0221(11) 0.0208(10) 0.0182(11) 0.0025(8) 0.0038(9) 0.0029(9)
C9 0.0168(14) 0.0297(13) 0.0178(13) -0.0017(8) -0.0005(11) -0.0021(8)
C10 0.0202(11) 0.0215(10) 0.0186(11) -0.0040(8) 0.0063(9) -0.0052(9)
C11 0.0194(10) 0.0147(9) 0.0166(10) -0.0026(7) 0.0097(9) -0.0008(7)
C12 0.0252(11) 0.0142(9) 0.0225(11) -0.0027(8) 0.0085(10) 0.0017(8)
C13 0.0214(11) 0.0123(9) 0.0258(11) 0.0031(8) 0.0114(9) 0.0035(8)
C14 0.0280(12) 0.0167(9) 0.0356(13) 0.0060(9) 0.0149(10) 0.0022(8)
C15 0.0314(13) 0.0260(11) 0.0398(14) 0.0157(10) 0.0184(11) 0.0059(9)
C16 0.0290(12) 0.0281(12) 0.0256(11) 0.0110(9) 0.0151(10) 0.0081(9)
C17 0.0174(10) 0.0211(10) 0.0226(10) 0.0044(8) 0.0088(8) 0.0060(8)
C18 0.0242(13) 0.0236(11) 0.0144(12) 0.0019(7) 0.0070(11) 0.0052(8)
C19 0.0348(13) 0.0265(11) 0.0175(10) 0.0022(9) 0.0129(9) 0.0076(10)
N4 0.0234(10) 0.0164(8) 0.0184(9) -0.0013(6) 0.0109(7) -0.0034(7)
N5 0.0183(10) 0.0131(8) 0.0149(10) 0.0016(6) 0.0067(8) 0.0005(6)
N6 0.0204(9) 0.0164(8) 0.0193(9) 0.0007(7) 0.0095(7) 0.0052(7)
C21 0.0206(10) 0.0224(10) 0.0173(10) 0.0005(8) 0.0082(8) -0.0019(8)
C22 0.0238(11) 0.0212(10) 0.0242(11) 0.0080(8) 0.0108(9) 0.0017(8)
C23 0.0234(11) 0.0170(9) 0.0281(11) 0.0061(8) 0.0087(9) 0.0034(8)
C24 0.0214(10) 0.0180(9) 0.0214(10) 0.0010(8) 0.0070(8) -0.0012(8)
C25 0.0170(10) 0.0159(9) 0.0176(10) -0.0003(7) 0.0060(8) -0.0033(7)
C26 0.0214(10) 0.0134(8) 0.0159(9) -0.0008(7) 0.0088(8) 0.0005(7)
C27 0.0177(10) 0.0159(8) 0.0129(9) 0.0028(7) 0.0069(8) 0.0020(7)
C28 0.0219(11) 0.0207(10) 0.0240(12) 0.0016(8) 0.0123(10) 0.0042(9)
C29 0.0229(15) 0.0273(13) 0.0312(16) 0.0043(9) 0.0169(14) 0.0011(8)
C30 0.0212(11) 0.0218(10) 0.0247(12) 0.0048(9) 0.0107(10) -0.0008(9)
C31 0.0202(10) 0.0161(9) 0.0171(10) 0.0014(8) 0.0083(9) -0.0002(7)
C32 0.0248(11) 0.0132(9) 0.0277(12) 0.0022(8) 0.0117(10) 0.0004(8)
C33 0.0205(11) 0.0154(9) 0.0217(10) -0.0002(8) 0.0068(9) 0.0048(8)
C34 0.0274(12) 0.0178(10) 0.0335(13) -0.0044(9) 0.0090(10) 0.0007(9)
C35 0.0337(14) 0.0244(11) 0.0326(13) -0.0139(9) 0.0113(11) 0.0009(10)
C36 0.0294(12) 0.0279(11) 0.0222(11) -0.0055(9) 0.0091(9) 0.0076(9)
C37 0.0187(10) 0.0213(10) 0.0183(10) -0.0001(8) 0.0064(8) 0.0055(8)
C38 0.0220(13) 0.0226(11) 0.0204(13) 0.0013(7) 0.0122(11) 0.0038(8)
C39 0.0324(12) 0.0247(11) 0.0200(11) 0.0035(8) 0.0131(9) 0.0066(9)
S1 0.0197(3) 0.0147(2) 0.0157(3) -0.00084(16) 0.0069(3) 0.00061(17)
O1 0.0234(8) 0.0202(8) 0.0493(12) -0.0096(7) 0.0157(8) 0.0002(6)
O2 0.0476(13) 0.0256(9) 0.0173(10) -0.0018(6) 0.0136(10) -0.0062(7)
O3 0.0344(9) 0.0220(8) 0.0282(9) 0.0047(7) 0.0150(8) -0.0052(7)
C1S 0.0223(13) 0.0378(13) 0.0259(13) 0.0046(10) 0.0072(11) 0.0030(10)
F1 0.0452(11) 0.0851(14) 0.0206(8) 0.0027(9) -0.0018(8) -0.0170(11)
F2 0.0334(9) 0.0508(10) 0.0881(16) 0.0207(11) 0.0248(10) 0.0242(8)
F3 0.0244(7) 0.0436(9) 0.0458(9) 0.0054(7) 0.0129(7) -0.0079(6)
S2 0.0182(3) 0.0156(2) 0.0157(3) -0.00059(16) 0.0078(3) 0.00165(16)
O4 0.0352(10) 0.0193(8) 0.0323(10) -0.0092(7) 0.0052(8) 0.0042(7)
O5 0.0330(10) 0.0277(9) 0.0209(9) -0.0003(6) 0.0176(9) 0.0018(7)
O6 0.0242(8) 0.0220(8) 0.0249(8) 0.0075(6) 0.0099(7) 0.0031(6)
C2S 0.0180(12) 0.0501(16) 0.0260(13) 0.0103(10) 0.0090(11) 0.0051(10)
F4 0.0416(10) 0.1034(17) 0.0481(12) 0.0308(11) 0.0351(10) 0.0296(11)
F5 0.0292(9) 0.0648(13) 0.0603(13) 0.0141(10) -0.0019(9) -0.0224(9)
F6 0.0257(8) 0.0621(11) 0.0435(10) 0.0248(9) 0.0107(7) 0.0202(8)

loop_
_atom_type_symbol
_atom_type_description
_atom_type_scat_dispersion_real
_atom_type_scat_dispersion_imag
_atom_type_scat_source
C C 0.0033 0.0016 'International Tables Vol C Tables 4.2.6.8 and 6.1.1.4'
H H 0.0000 0.0000 'International Tables Vol C Tables 4.2.6.8 and 6.1.1.4'
N N 0.0061 0.0033 'International Tables Vol C Tables 4.2.6.8 and 6.1.1.4'
O O 0.0106 0.0060 'International Tables Vol C Tables 4.2.6.8 and 6.1.1.4'
F F 0.0171 0.0103 'International Tables Vol C Tables 4.2.6.8 and 6.1.1.4'
S S 0.1246 0.1234 'International Tables Vol C Tables 4.2.6.8 and 6.1.1.4'

loop_
_geom_angle_atom_site_label_1
_geom_angle_atom_site_label_2
_geom_angle_atom_site_label_3
_geom_angle
C5 N1 C1 117.66(19)
C11 N2 C7 119.4(2)
C17 N3 C13 124.31(19)
C17 N3 H3N 115.0(19)
C13 N3 H3N 120.6(19)
N1 C1 C2 123.1(2)
N1 C1 C19 117.13(18)
C2 C1 C19 119.76(19)
C3 C2 C1 118.4(2)
C3 C2 H2 120.8
C1 C2 H2 120.8
C2 C3 C4 119.6(2)
C2 C3 H3 120.2
C4 C3 H3 120.2
C3 C4 C5 118.7(2)
C3 C4 H4 120.7
C5 C4 H4 120.7
N1 C5 C4 122.4(2)
N1 C5 C6 117.09(18)
C4 C5 C6 120.44(19)
C7 C6 C5 112.87(18)
C7 C6 H6A 109.0
C5 C6 H6A 109.0
C7 C6 H6B 109.0
C5 C6 H6B 109.0
H6A C6 H6B 107.8
N2 C7 C8 121.3(2)
N2 C7 C6 116.35(19)
C8 C7 C6 122.35(19)
C9 C8 C7 118.9(2)
C9 C8 H8 120.5
C7 C8 H8 120.5
C8 C9 C10 119.6(2)
C8 C9 H9 120.2
C10 C9 H9 120.2
C9 C10 C11 118.0(2)
C9 C10 H10 121.0
C11 C10 H10 121.0
N2 C11 C10 122.7(2)
N2 C11 C12 114.9(2)
C10 C11 C12 122.4(2)
C13 C12 C11 113.48(19)
C13 C12 H12A 108.9
C11 C12 H12A 108.9
C13 C12 H12B 108.9
C11 C12 H12B 108.9
H12A C12 H12B 107.7
N3 C13 C14 117.8(2)
N3 C13 C12 117.98(19)
C14 C13 C12 124.2(2)
C13 C14 C15 119.9(2)
C13 C14 H14 120.0
C15 C14 H14 120.0
C16 C15 C14 120.1(2)
C16 C15 H15 119.9
C14 C15 H15 119.9
C17 C16 C15 119.8(2)
C17 C16 H16 120.1
C15 C16 H16 120.1
N3 C17 C16 118.0(2)
N3 C17 C18 119.2(2)
C16 C17 C18 122.8(2)
C17 C18 C19 113.4(2)
C17 C18 H18A 108.9
C19 C18 H18A 108.9
C17 C18 H18B 108.9
C19 C18 H18B 108.9
H18A C18 H18B 107.7
C1 C19 C18 114.06(19)
C1 C19 H19A 108.7
C18 C19 H19A 108.7
C1 C19 H19B 108.7
C18 C19 H19B 108.7
H19A C19 H19B 107.6
C21 N4 C25 117.82(19)
C27 N5 C31 119.0(2)
C37 N6 C33 124.5(2)
C37 N6 H6N 118(2)
C33 N6 H6N 117(2)
N4 C21 C22 122.6(2)
N4 C21 C39 117.69(19)
C22 C21 C39 119.66(19)
C23 C22 C21 118.9(2)
C23 C22 H22 120.5
C21 C22 H22 120.5
C22 C23 C24 119.0(2)
C22 C23 H23 120.5
C24 C23 H23 120.5
C25 C24 C23 118.8(2)
C25 C24 H24 120.6
C23 C24 H24 120.6
N4 C25 C24 122.8(2)
N4 C25 C26 116.89(19)
C24 C25 C26 120.3(2)
C27 C26 C25 113.02(18)
C27 C26 H26A 109.0
C25 C26 H26A 109.0
C27 C26 H26B 109.0
C25 C26 H26B 109.0
H26A C26 H26B 107.8
N5 C27 C28 121.6(2)
N5 C27 C26 116.10(19)
C28 C27 C26 122.32(19)
C29 C28 C27 119.4(2)
C29 C28 H28 120.3
C27 C28 H28 120.3
C28 C29 C30 118.9(2)
C28 C29 H29 120.6
C30 C29 H29 120.6
C29 C30 C31 118.6(2)
C29 C30 H30 120.7
C31 C30 H30 120.7
N5 C31 C30 122.6(2)
N5 C31 C32 114.9(2)
C30 C31 C32 122.5(2)
C31 C32 C33 114.18(19)
C31 C32 H32A 108.7
C33 C32 H32A 108.7
C31 C32 H32B 108.7
C33 C32 H32B 108.7
H32A C32 H32B 107.6
N6 C33 C34 117.8(2)
N6 C33 C32 117.77(19)
C34 C33 C32 124.4(2)
C33 C34 C35 119.9(2)
C33 C34 H34 120.1
C35 C34 H34 120.1
C36 C35 C34 120.0(2)
C36 C35 H35 120.0
C34 C35 H35 120.0
C35 C36 C37 120.2(2)
C35 C36 H36 119.9
C37 C36 H36 119.9
N6 C37 C36 117.7(2)
N6 C37 C38 119.4(2)
C36 C37 C38 122.9(2)
C37 C38 C39 113.6(2)
C37 C38 H38A 108.8
C39 C38 H38A 108.8
C37 C38 H38B 108.8
C39 C38 H38B 108.8
H38A C38 H38B 107.7
C21 C39 C38 114.6(2)
C21 C39 H39A 108.6
C38 C39 H39A 108.6
C21 C39 H39B 108.6
C38 C39 H39B 108.6
H39A C39 H39B 107.6
O3 S1 O2 115.30(11)
O3 S1 O1 115.95(12)
O2 S1 O1 114.78(12)
O3 S1 C1S 102.85(13)
O2 S1 C1S 103.01(16)
O1 S1 C1S 102.11(12)
F2 C1S F1 108.9(3)
F2 C1S F3 107.7(2)
F1 C1S F3 106.4(2)
F2 C1S S1 111.5(2)
F1 C1S S1 110.6(2)
F3 C1S S1 111.60(18)
O5 S2 O4 114.54(12)
O5 S2 O6 115.20(11)
O4 S2 O6 115.55(12)
O5 S2 C2S 103.09(15)
O4 S2 C2S 102.90(13)
O6 S2 C2S 102.99(12)
F6 C2S F5 107.7(3)
F6 C2S F4 107.1(2)
F5 C2S F4 107.5(3)
F6 C2S S2 111.6(2)
F5 C2S S2 111.7(2)
F4 C2S S2 111.1(2)

loop_
_geom_bond_atom_site_label_1
_geom_bond_atom_site_label_2
_geom_bond_distance
N1 C5 1.346(3)
N1 C1 1.347(3)
N2 C11 1.340(3)
N2 C7 1.342(3)
N3 C17 1.354(3)
N3 C13 1.366(3)
N3 H3N 0.99(3)
C1 C2 1.397(3)
C1 C19 1.515(3)
C2 C3 1.374(3)
C2 H2 0.9500
C3 C4 1.383(3)
C3 H3 0.9500
C4 C5 1.400(3)
C4 H4 0.9500
C5 C6 1.508(3)
C6 C7 1.504(3)
C6 H6A 0.9900
C6 H6B 0.9900
C7 C8 1.396(3)
C8 C9 1.389(3)
C8 H8 0.9500
C9 C10 1.389(3)
C9 H9 0.9500
C10 C11 1.389(3)
C10 H10 0.9500
C11 C12 1.511(3)
C12 C13 1.496(3)
C12 H12A 0.9900
C12 H12B 0.9900
C13 C14 1.382(3)
C14 C15 1.390(4)
C14 H14 0.9500
C15 C16 1.388(4)
C15 H15 0.9500
C16 C17 1.388(3)
C16 H16 0.9500
C17 C18 1.497(3)
C18 C19 1.542(3)
C18 H18A 0.9900
C18 H18B 0.9900
C19 H19A 0.9900
C19 H19B 0.9900
N4 C21 1.343(3)
N4 C25 1.352(3)
N5 C27 1.340(3)
N5 C31 1.341(3)
N6 C37 1.352(3)
N6 C33 1.365(3)
N6 H6N 1.02(4)
C21 C22 1.400(3)
C21 C39 1.505(3)
C22 C23 1.380(3)
C22 H22 0.9500
C23 C24 1.392(3)
C23 H23 0.9500
C24 C25 1.388(3)
C24 H24 0.9500
C25 C26 1.514(3)
C26 C27 1.503(3)
C26 H26A 0.9900
C26 H26B 0.9900
C27 C28 1.398(3)
C28 C29 1.384(3)
C28 H28 0.9500
C29 C30 1.386(3)
C29 H29 0.9500
C30 C31 1.394(3)
C30 H30 0.9500
C31 C32 1.506(3)
C32 C33 1.509(3)
C32 H32A 0.9900
C32 H32B 0.9900
C33 C34 1.377(3)
C34 C35 1.395(4)
C34 H34 0.9500
C35 C36 1.378(4)
C35 H35 0.9500
C36 C37 1.388(3)
C36 H36 0.9500
C37 C38 1.498(3)
C38 C39 1.538(3)
C38 H38A 0.9900
C38 H38B 0.9900
C39 H39A 0.9900
C39 H39B 0.9900
S1 O3 1.4389(17)
S1 O2 1.439(2)
S1 O1 1.4429(18)
S1 C1S 1.826(3)
C1S F2 1.319(3)
C1S F1 1.335(3)
C1S F3 1.342(3)
S2 O5 1.437(2)
S2 O4 1.4383(18)
S2 O6 1.4424(17)
S2 C2S 1.814(3)
C2S F6 1.329(3)
C2S F5 1.334(4)
C2S F4 1.342(4)

loop_
_geom_hbond_atom_site_label_D
_geom_hbond_atom_site_label_H
_geom_hbond_atom_site_label_A
_geom_hbond_distance_DH
_geom_hbond_distance_HA
_geom_hbond_distance_DA
_geom_hbond_angle_DHA
_geom_hbond_site_symmetry_A
N3 H3N N2 0.99(3) 2.12(3) 2.749(3) 120(2) .
N3 H3N O5 0.99(3) 2.38(3) 3.086(3) 128(2) .
N3 H3N N1 0.99(3) 2.54(3) 3.148(3) 119(2) .
N6 H6N N5 1.02(4) 2.00(4) 2.756(3) 129(3) .
N6 H6N N4 1.02(4) 2.45(4) 3.148(3) 125(3) .
N6 H6N O2 1.02(4) 2.60(4) 3.145(3) 113(3) 2_656

loop_
_geom_torsion_atom_site_label_1
_geom_torsion_atom_site_label_2
_geom_torsion_atom_site_label_3
_geom_torsion_atom_site_label_4
_geom_torsion
C5 N1 C1 C2 -0.4(3)
C5 N1 C1 C19 179.2(2)
N1 C1 C2 C3 -1.1(3)
C19 C1 C2 C3 179.2(2)
C1 C2 C3 C4 0.7(4)
C2 C3 C4 C5 1.1(3)
C1 N1 C5 C4 2.4(3)
C1 N1 C5 C6 -175.4(2)
C3 C4 C5 N1 -2.8(3)
C3 C4 C5 C6 174.9(2)
N1 C5 C6 C7 -58.4(3)
C4 C5 C6 C7 123.8(2)
C11 N2 C7 C8 1.7(4)
C11 N2 C7 C6 -177.58(19)
C5 C6 C7 N2 74.5(3)
C5 C6 C7 C8 -104.7(3)
N2 C7 C8 C9 -1.3(4)
C6 C7 C8 C9 177.9(2)
C7 C8 C9 C10 0.4(4)
C8 C9 C10 C11 0.1(4)
C7 N2 C11 C10 -1.1(4)
C7 N2 C11 C12 179.54(19)
C9 C10 C11 N2 0.2(4)
C9 C10 C11 C12 179.5(2)
N2 C11 C12 C13 -57.8(3)
C10 C11 C12 C13 122.8(2)
C17 N3 C13 C14 -0.2(3)
C17 N3 C13 C12 177.7(2)
C11 C12 C13 N3 50.4(3)
C11 C12 C13 C14 -131.9(2)
N3 C13 C14 C15 -0.4(3)
C12 C13 C14 C15 -178.1(2)
C13 C14 C15 C16 0.5(4)
C14 C15 C16 C17 0.0(4)
C13 N3 C17 C16 0.7(3)
C13 N3 C17 C18 -179.2(2)
C15 C16 C17 N3 -0.6(3)
C15 C16 C17 C18 179.4(2)
N3 C17 C18 C19 -96.3(3)
C16 C17 C18 C19 83.8(3)
N1 C1 C19 C18 -24.4(3)
C2 C1 C19 C18 155.2(2)
C17 C18 C19 C1 94.6(3)
C25 N4 C21 C22 0.7(3)
C25 N4 C21 C39 179.2(2)
N4 C21 C22 C23 -2.7(4)
C39 C21 C22 C23 178.8(2)
C21 C22 C23 C24 2.2(3)
C22 C23 C24 C25 0.3(3)
C21 N4 C25 C24 1.9(3)
C21 N4 C25 C26 -176.3(2)
C23 C24 C25 N4 -2.4(3)
C23 C24 C25 C26 175.7(2)
N4 C25 C26 C27 -58.6(3)
C24 C25 C26 C27 123.2(2)
C31 N5 C27 C28 0.2(4)
C31 N5 C27 C26 -178.40(19)
C25 C26 C27 N5 73.9(3)
C25 C26 C27 C28 -104.7(2)
N5 C27 C28 C29 0.4(4)
C26 C27 C28 C29 178.9(2)
C27 C28 C29 C30 -1.1(4)
C28 C29 C30 C31 1.2(4)
C27 N5 C31 C30 -0.1(4)
C27 N5 C31 C32 179.5(2)
C29 C30 C31 N5 -0.7(4)
C29 C30 C31 C32 179.8(2)
N5 C31 C32 C33 -56.7(3)
C30 C31 C32 C33 122.9(3)
C37 N6 C33 C34 -0.6(3)
C37 N6 C33 C32 177.4(2)
C31 C32 C33 N6 49.7(3)
C31 C32 C33 C34 -132.5(2)
N6 C33 C34 C35 0.2(4)
C32 C33 C34 C35 -177.6(2)
C33 C34 C35 C36 0.1(4)
C34 C35 C36 C37 -0.2(4)
C33 N6 C37 C36 0.5(3)
C33 N6 C37 C38 -179.2(2)
C35 C36 C37 N6 -0.2(3)
C35 C36 C37 C38 179.6(2)
N6 C37 C38 C39 -95.1(3)
C36 C37 C38 C39 85.2(3)
N4 C21 C39 C38 -23.2(3)
C22 C21 C39 C38 155.4(2)
C37 C38 C39 C21 93.7(3)
O3 S1 C1S F2 -60.3(2)
O2 S1 C1S F2 59.9(2)
O1 S1 C1S F2 179.2(2)
O3 S1 C1S F1 61.1(2)
O2 S1 C1S F1 -178.8(2)
O1 S1 C1S F1 -59.5(2)
O3 S1 C1S F3 179.28(19)
O2 S1 C1S F3 -60.6(2)
O1 S1 C1S F3 58.7(2)
O5 S2 C2S F6 -56.9(2)
O4 S2 C2S F6 62.5(2)
O6 S2 C2S F6 -177.1(2)
O5 S2 C2S F5 63.6(2)
O4 S2 C2S F5 -177.0(2)
O6 S2 C2S F5 -56.5(2)
O5 S2 C2S F4 -176.31(19)
O4 S2 C2S F4 -56.9(2)
O6 S2 C2S F4 63.5(2)

loop_
_cod_related_entry_id
_cod_related_entry_database
_cod_related_entry_code
1 ChemSpider 30658561
